data_7005833
loop_
_publ_author_name
'Adams, Christopher J.'
'Anderson, Kirsty M.'
'Connelly, Neil G.'
'Llamas-Rey, Estefania'
'Orpen, A. Guy'
'Paul, Rowena L.'

_publ_section_title
;
 The effect of micro-CN linkage isomerism and ancillary ligand set on
 directional metal-metal charge-transfer in cyanide-bridged dimanganese
 complexes.
;
_journal_issue 33
_journal_name_full 'Dalton transactions (Cambridge, England : 2003)'
_journal_page_first 3609
_journal_page_last 3622
_journal_paper_doi 10.1039/b705975b
_journal_year 2007
_chemical_formula_sum 'C70 H59 F6 Mn2 N2 O9 P5'
_chemical_formula_weight 1450.92
_chemical_name_systematic
;
?
;
_space_group_IT_number 29
_symmetry_cell_setting orthorhombic
_symmetry_space_group_name_Hall 'P 2c -2ac'
_symmetry_space_group_name_H-M 'P c a 21'
_atom_sites_solution_hydrogens geom
_atom_sites_solution_primary direct
_atom_sites_solution_secondary difmap
_audit_creation_method SHELXL-97
_cell_angle_alpha 90.00
_cell_angle_beta 90.00
_cell_angle_gamma 90.00
_cell_formula_units_Z 8
_cell_length_a 34.821(3)
_cell_length_b 11.1610(11)
_cell_length_c 37.628(3)
_cell_measurement_reflns_used 178
_cell_measurement_temperature 173(2)
_cell_volume 14624(2)
_computing_cell_refinement 'Bruker SMART'
_computing_data_collection 'Bruker SMART'
_computing_data_reduction 'Bruker SAINT'
_computing_molecular_graphics 'Bruker SHELXTL'
_computing_publication_material 'Bruker SHELXTL'
_computing_structure_refinement 'SHELXL-97 (Sheldrick, 1997)'
_computing_structure_solution 'SHELXS-97 (Sheldrick, 1990)'
_diffrn_ambient_temperature 173(2)
_diffrn_measured_fraction_theta_full 0.999
_diffrn_measured_fraction_theta_max 0.999
_diffrn_measurement_device_type 'Siemens CCD area detector'
_diffrn_measurement_method '\w scans with narrow frames'
_diffrn_radiation_monochromator graphite
_diffrn_radiation_source 'fine-focus sealed tube'
_diffrn_radiation_type MoK\a
_diffrn_radiation_wavelength 0.71073
_diffrn_reflns_av_R_equivalents 0.1414
_diffrn_reflns_av_sigmaI/netI 0.2469
_diffrn_reflns_limit_h_max 43
_diffrn_reflns_limit_h_min -45
_diffrn_reflns_limit_k_max 10
_diffrn_reflns_limit_k_min -14
_diffrn_reflns_limit_l_max 48
_diffrn_reflns_limit_l_min -37
_diffrn_reflns_number 89374
_diffrn_reflns_theta_full 27.51
_diffrn_reflns_theta_max 27.51
_diffrn_reflns_theta_min 1.82
_diffrn_standards_decay_% 0
_exptl_absorpt_coefficient_mu 0.524
_exptl_absorpt_correction_T_max 1.000000
_exptl_absorpt_correction_T_min 0.632785
_exptl_absorpt_correction_type multi-scan
_exptl_absorpt_process_details 'SADABS (Sheldrick, 1996)'
_exptl_crystal_colour red
_exptl_crystal_density_diffrn 1.318
_exptl_crystal_density_meas ?
_exptl_crystal_density_method .
_exptl_crystal_description Plate
_exptl_crystal_F_000 5952
_exptl_crystal_size_max 0.50
_exptl_crystal_size_mid 0.20
_exptl_crystal_size_min 0.001
_platon_squeeze_details
;
;
_refine_diff_density_max 0.351
_refine_diff_density_min -0.357
_refine_diff_density_rms 0.064
_refine_ls_abs_structure_details 'Flack H D (1983), Acta Cryst. A39, 876-881'
_refine_ls_abs_structure_Flack 0.689(19)
_refine_ls_extinction_method none
_refine_ls_goodness_of_fit_ref 0.812
_refine_ls_hydrogen_treatment constr
_refine_ls_matrix_type fullcycle
_refine_ls_number_parameters 1660
_refine_ls_number_reflns 31246
_refine_ls_number_restraints 1
_refine_ls_restrained_S_all 0.812
_refine_ls_R_factor_all 0.1874
_refine_ls_R_factor_gt 0.0707
_refine_ls_shift/su_max 0.003
_refine_ls_shift/su_mean 0.000
_refine_ls_structure_factor_coef Fsqd
_refine_ls_weighting_details 'calc w=1/[\s^2^(Fo^2^)+(0.0504P)^2^+0.0000P] where P=(Fo^2^+2Fc^2^)/3'
_refine_ls_weighting_scheme calc
_refine_ls_wR_factor_gt 0.1182
_refine_ls_wR_factor_ref 0.1437
_reflns_number_gt 11777
_reflns_number_total 31246
_reflns_threshold_expression >2sigma(I)
_cod_data_source_file b705975b.txt
_cod_data_source_block cis-12[PF6]
_cod_depositor_comments
;
The following automatic conversions were performed:
'_symmetry_cell_setting' value 'Orthorhombic' changed to 'orthorhombic'
according to '/home/saulius/struct/CIF-dictionaries/cif_core.dic'
dictionary named 'cif_core.dic' version 2.4.1 from 2010-06-29.

Automatic conversion script
Id: cif_fix_enum 1527 2010-12-29 10:47:43Z saulius 
;
_cod_original_sg_symbol_H-M Pca2(1)
_cod_database_code 7005833

loop_
_symmetry_equiv_pos_as_xyz
'x, y, z'
'-x, -y, z+1/2'
'x+1/2, -y, z'
'-x+1/2, y, z+1/2'

loop_
_atom_site_label
_atom_site_type_symbol
_atom_site_fract_x
_atom_site_fract_y
_atom_site_fract_z
_atom_site_U_iso_or_equiv
_atom_site_adp_type
_atom_site_occupancy
_atom_site_symmetry_multiplicity
_atom_site_calc_flag
_atom_site_refinement_flags
_atom_site_disorder_assembly
_atom_site_disorder_group
Mn2 Mn -0.06632(3) -0.17552(11) -0.14836(3) 0.044 Uani 1 1 d . . .
Mn1 Mn 0.06854(3) -0.32177(10) -0.17319(2) 0.0314(3) Uani 1 1 d . . .
P1 P 0.08878(5) -0.21816(17) -0.12300(4) 0.0332(5) Uani 1 1 d . . .
P2 P 0.06319(5) -0.44875(17) -0.12556(4) 0.0326(5) Uani 1 1 d . . .
P3 P 0.07574(5) -0.16935(18) -0.20954(4) 0.0339(5) Uani 1 1 d . . .
P4 P -0.08453(5) -0.2788(2) -0.19581(5) 0.0490(6) Uani 1 1 d . . .
O1 O -0.05956(15) 0.0549(6) -0.17805(13) 0.0775(19) Uani 1 1 d . . .
O2 O 0.03986(15) -0.4950(5) -0.22523(12) 0.0611(16) Uani 1 1 d . . .
O3 O 0.14712(12) -0.3936(5) -0.19332(12) 0.0534(15) Uani 1 1 d . . .
O4 O -0.12718(12) -0.2628(5) -0.21147(11) 0.0497(14) Uani 1 1 d . . .
O5 O -0.06014(14) -0.2646(6) -0.23166(13) 0.0710(18) Uani 1 1 d . . .
O6 O -0.08184(14) -0.4172(5) -0.18836(12) 0.0592(16) Uani 1 1 d . . .
O7 O 0.03801(12) -0.0907(4) -0.21596(10) 0.0380(12) Uani 1 1 d . . .
O8 O 0.09348(12) -0.1881(4) -0.24895(10) 0.0401(12) Uani 1 1 d . . .
O9 O 0.10659(12) -0.0758(4) -0.19563(10) 0.0411(13) Uani 1 1 d . . .
N1 N -0.01605(17) -0.2422(5) -0.15648(13) 0.0420(16) Uani 1 1 d . . .
N2 N -0.06015(16) -0.0469(6) -0.16701(15) 0.0558(19) Uani 1 1 d . . .
C1 C 0.0159(2) -0.2718(6) -0.16235(15) 0.0332(17) Uani 1 1 d . . .
C2 C 0.05063(19) -0.4263(6) -0.20543(16) 0.0344(18) Uani 1 1 d . . .
C3 C 0.11683(18) -0.3656(6) -0.18406(15) 0.0322(18) Uani 1 1 d . . .
C4 C -0.0831(2) 0.0397(8) -0.0920(2) 0.075(3) Uani 1 1 d . . .
H1A H -0.0949 0.0544 -0.0687 0.112 Uiso 1 1 calc R . .
H1B H -0.0966 0.0862 -0.1102 0.112 Uiso 1 1 calc R . .
H1C H -0.0561 0.0639 -0.0913 0.112 Uiso 1 1 calc R . .
C5 C -0.08570(18) -0.0898(7) -0.10061(17) 0.043(2) Uani 1 1 d . . .
C6 C -0.0590(2) -0.1827(9) -0.09258(17) 0.061(3) Uani 1 1 d . . .
H6A H -0.0347 -0.1710 -0.0816 0.073 Uiso 1 1 calc R . .
C7 C -0.0736(2) -0.2915(7) -0.10303(19) 0.060(3) Uani 1 1 d . . .
H5A H -0.0614 -0.3669 -0.1000 0.072 Uiso 1 1 calc R . .
C8 C -0.1083(2) -0.2728(8) -0.1184(2) 0.071(3) Uani 1 1 d . . .
H4A H -0.1244 -0.3329 -0.1284 0.085 Uiso 1 1 calc R . .
C9 C -0.1167(2) -0.1491(8) -0.11703(17) 0.058(2) Uani 1 1 d . . .
H3A H -0.1394 -0.1121 -0.1257 0.070 Uiso 1 1 calc R . .
C10 C -0.1537(2) -0.1738(8) -0.19965(17) 0.052(2) Uani 1 1 d . . .
C11 C -0.1440(2) -0.0572(8) -0.2046(2) 0.067(3) Uani 1 1 d . . .
H17A H -0.1206 -0.0363 -0.2160 0.080 Uiso 1 1 calc R . .
C12 C -0.1684(3) 0.0294(10) -0.1927(2) 0.091(3) Uani 1 1 d . . .
H16A H -0.1623 0.1119 -0.1954 0.109 Uiso 1 1 calc R . .
C13 C -0.2018(3) -0.0053(12) -0.1770(2) 0.116(5) Uani 1 1 d . . .
H15A H -0.2186 0.0547 -0.1682 0.139 Uiso 1 1 calc R . .
C14 C -0.2121(2) -0.1216(10) -0.1734(2) 0.081(3) Uani 1 1 d . . .
H14A H -0.2362 -0.1434 -0.1636 0.097 Uiso 1 1 calc R . .
C15 C -0.1859(2) -0.2078(10) -0.18449(17) 0.077(3) Uani 1 1 d . . .
H13A H -0.1912 -0.2905 -0.1812 0.093 Uiso 1 1 calc R . .
C16 C -0.0694(2) -0.1904(9) -0.26070(19) 0.063(3) Uani 1 1 d . . .
C17 C -0.0535(2) -0.0845(9) -0.2641(2) 0.074(3) Uani 1 1 d . . .
H23A H -0.0366 -0.0579 -0.2459 0.088 Uiso 1 1 calc R . .
C18 C -0.0602(3) -0.0087(11) -0.2929(3) 0.111(4) Uani 1 1 d . . .
H22 H -0.0480 0.0672 -0.2947 0.133 Uiso 1 1 calc R . .
C19 C -0.0841(3) -0.0472(19) -0.3175(3) 0.231(14) Uani 1 1 d . . .
H21A H -0.0893 0.0004 -0.3379 0.277 Uiso 1 1 calc R . .
C20 C -0.1009(3) -0.1524(18) -0.3137(3) 0.227(12) Uani 1 1 d . . .
H20A H -0.1197 -0.1740 -0.3308 0.272 Uiso 1 1 calc R . .
C21 C -0.0932(3) -0.2378(12) -0.2856(2) 0.134(6) Uani 1 1 d . . .
H19 H -0.1035 -0.3166 -0.2847 0.161 Uiso 1 1 calc R . .
C22 C -0.0907(2) -0.5086(8) -0.21379(18) 0.058(2) Uani 1 1 d . . .
C23 C -0.1252(3) -0.5605(7) -0.2125(2) 0.073(3) Uani 1 1 d . . .
H11A H -0.1445 -0.5305 -0.1971 0.087 Uiso 1 1 calc R . .
C24 C -0.1324(3) -0.6582(9) -0.2339(2) 0.093(4) Uani 1 1 d . . .
H10A H -0.1570 -0.6949 -0.2327 0.111 Uiso 1 1 calc R . .
C25 C -0.1058(3) -0.7043(9) -0.2565(2) 0.091(4) Uani 1 1 d . . .
H9A H -0.1112 -0.7745 -0.2699 0.110 Uiso 1 1 calc R . .
C26 C -0.0703(3) -0.6456(10) -0.2596(3) 0.125(5) Uani 1 1 d . . .
H8A H -0.0525 -0.6695 -0.2774 0.149 Uiso 1 1 calc R . .
C27 C -0.0609(2) -0.5489(9) -0.2357(2) 0.089(4) Uani 1 1 d . . .
H7A H -0.0359 -0.5146 -0.2349 0.106 Uiso 1 1 calc R . .
C28 C 0.0364(2) 0.0221(6) -0.23412(16) 0.0376(19) Uani 1 1 d . . .
C29 C 0.0259(2) 0.1195(7) -0.2135(2) 0.050(2) Uani 1 1 d . . .
H35A H 0.0209 0.1109 -0.1888 0.061 Uiso 1 1 calc R . .
C30 C 0.0229(2) 0.2287(8) -0.2299(2) 0.060(2) Uani 1 1 d . . .
H34A H 0.0142 0.2950 -0.2163 0.072 Uiso 1 1 calc R . .
C31 C 0.0319(2) 0.2470(7) -0.26531(19) 0.065(3) Uani 1 1 d . . .
H33A H 0.0306 0.3243 -0.2758 0.079 Uiso 1 1 calc R . .
C32 C 0.0427(2) 0.1491(7) -0.28426(18) 0.064(3) Uani 1 1 d . . .
H32A H 0.0480 0.1588 -0.3088 0.077 Uiso 1 1 calc R . .
C33 C 0.0462(2) 0.0365(7) -0.26975(17) 0.056(2) Uani 1 1 d . . .
H31A H 0.0550 -0.0292 -0.2836 0.067 Uiso 1 1 calc R . .
C34 C 0.0754(2) -0.2560(7) -0.27625(17) 0.045(2) Uani 1 1 d . . .
C35 C 0.0371(2) -0.2820(7) -0.27722(19) 0.054(2) Uani 1 1 d . . .
H41A H 0.0207 -0.2551 -0.2587 0.065 Uiso 1 1 calc R . .
C36 C 0.0222(3) -0.3486(7) -0.30571(19) 0.065(3) Uani 1 1 d . . .
H40A H -0.0041 -0.3711 -0.3068 0.078 Uiso 1 1 calc R . .
C37 C 0.0491(3) -0.3809(10) -0.3333(3) 0.103(4) Uani 1 1 d . . .
H39A H 0.0401 -0.4250 -0.3532 0.123 Uiso 1 1 calc R . .
C38 C 0.0843(3) -0.3527(8) -0.3321(2) 0.090(4) Uani 1 1 d . . .
H38A H 0.1006 -0.3763 -0.3511 0.108 Uiso 1 1 calc R . .
C39 C 0.1000(2) -0.2884(8) -0.30387(19) 0.070(3) Uani 1 1 d . . .
H37A H 0.1264 -0.2674 -0.3035 0.083 Uiso 1 1 calc R . .
C40 C 0.1374(2) -0.0149(8) -0.21403(17) 0.049(2) Uani 1 1 d . . .
C41 C 0.1715(2) -0.0706(8) -0.21464(19) 0.060(2) Uani 1 1 d . . .
H29A H 0.1744 -0.1490 -0.2052 0.072 Uiso 1 1 calc R . .
C42 C 0.2038(2) -0.0080(9) -0.2301(2) 0.073(3) Uani 1 1 d . . .
H28A H 0.2281 -0.0458 -0.2330 0.087 Uiso 1 1 calc R . .
C43 C 0.1982(3) 0.1036(10) -0.2402(2) 0.084(4) Uani 1 1 d . . .
H27A H 0.2194 0.1474 -0.2493 0.101 Uiso 1 1 calc R . .
C44 C 0.1634(3) 0.1594(9) -0.2382(2) 0.080(3) Uani 1 1 d . . .
H26A H 0.1607 0.2404 -0.2455 0.096 Uiso 1 1 calc R . .
C45 C 0.1325(2) 0.0968(7) -0.22548(17) 0.055(2) Uani 1 1 d . . .
H25A H 0.1078 0.1328 -0.2249 0.066 Uiso 1 1 calc R . .
C46 C 0.07398(17) -0.3360(6) -0.09276(16) 0.0362(17) Uani 1 1 d . . .
H49A H 0.0950 -0.3609 -0.0766 0.043 Uiso 1 1 calc R . .
H49B H 0.0511 -0.3133 -0.0787 0.043 Uiso 1 1 calc R . .
C47 C 0.14005(18) -0.1966(6) -0.11750(15) 0.0358(18) Uani 1 1 d . . .
C48 C 0.1642(2) -0.2963(8) -0.11140(18) 0.058(2) Uani 1 1 d . . .
H54A H 0.1535 -0.3734 -0.1075 0.070 Uiso 1 1 calc R . .
C49 C 0.2035(2) -0.2804(8) -0.11122(17) 0.058(2) Uani 1 1 d . . .
H53A H 0.2197 -0.3476 -0.1073 0.069 Uiso 1 1 calc R . .
C50 C 0.21976(19) -0.1696(8) -0.11659(18) 0.054(2) Uani 1 1 d . . .
H52A H 0.2469 -0.1600 -0.1165 0.065 Uiso 1 1 calc R . .
C51 C 0.19626(19) -0.0739(8) -0.12204(18) 0.057(2) Uani 1 1 d . . .
H51A H 0.2074 0.0031 -0.1252 0.068 Uiso 1 1 calc R . .
C52 C 0.15684(18) -0.0851(6) -0.12309(16) 0.0405(18) Uani 1 1 d . . .
H50A H 0.1412 -0.0170 -0.1276 0.049 Uiso 1 1 calc R . .
C53 C 0.06950(18) -0.0837(6) -0.10424(17) 0.0361(18) Uani 1 1 d . . .
C54 C 0.0778(2) -0.0507(8) -0.0686(2) 0.057(2) Uani 1 1 d . . .
H69A H 0.0934 -0.1011 -0.0543 0.068 Uiso 1 1 calc R . .
C55 C 0.0634(2) 0.0531(7) -0.0549(2) 0.061(2) Uani 1 1 d . . .
H68A H 0.0692 0.0742 -0.0310 0.073 Uiso 1 1 calc R . .
C56 C 0.0410(2) 0.1264(8) -0.0745(2) 0.064(3) Uani 1 1 d . . .
H67A H 0.0320 0.1998 -0.0648 0.077 Uiso 1 1 calc R . .
C57 C 0.0317(3) 0.0945(7) -0.1078(2) 0.076(3) Uani 1 1 d . . .
H66A H 0.0149 0.1449 -0.1210 0.092 Uiso 1 1 calc R . .
C58 C 0.04533(19) -0.0076(7) -0.12346(18) 0.046(2) Uani 1 1 d . . .
H65A H 0.0384 -0.0266 -0.1472 0.055 Uiso 1 1 calc R . .
C59 C 0.01822(17) -0.5149(7) -0.11265(15) 0.0363(19) Uani 1 1 d . . .
C60 C 0.00779(19) -0.5288(7) -0.07701(17) 0.048(2) Uani 1 1 d . . .
H47A H 0.0243 -0.4989 -0.0590 0.058 Uiso 1 1 calc R . .
C61 C -0.02651(17) -0.5860(6) -0.06741(17) 0.041(2) Uani 1 1 d . . .
H46A H -0.0330 -0.5957 -0.0430 0.050 Uiso 1 1 calc R . .
C62 C -0.05076(19) -0.6282(7) -0.09333(18) 0.047(2) Uani 1 1 d . . .
H45A H -0.0741 -0.6659 -0.0866 0.056 Uiso 1 1 calc R . .
C63 C -0.0419(2) -0.6168(7) -0.1291(2) 0.058(2) Uani 1 1 d . . .
H44A H -0.0589 -0.6463 -0.1468 0.069 Uiso 1 1 calc R . .
C64 C -0.00707(19) -0.5604(6) -0.13869(17) 0.045(2) Uani 1 1 d . . .
H43A H -0.0005 -0.5530 -0.1631 0.054 Uiso 1 1 calc R . .
C65 C 0.09670(18) -0.5671(6) -0.11818(16) 0.0361(18) Uani 1 1 d . . .
C66 C 0.1088(2) -0.6391(6) -0.14602(19) 0.050(2) Uani 1 1 d . . .
H63A H 0.0997 -0.6232 -0.1693 0.060 Uiso 1 1 calc R . .
C67 C 0.1343(3) -0.7354(8) -0.1406(2) 0.084(3) Uani 1 1 d . . .
H62A H 0.1436 -0.7804 -0.1602 0.100 Uiso 1 1 calc R . .
C68 C 0.1457(2) -0.7636(8) -0.1068(2) 0.073(3) Uani 1 1 d . . .
H61A H 0.1611 -0.8325 -0.1028 0.088 Uiso 1 1 calc R . .
C69 C 0.1350(2) -0.6937(7) -0.0789(2) 0.060(2) Uani 1 1 d . . .
H60A H 0.1446 -0.7088 -0.0557 0.072 Uiso 1 1 calc R . .
C70 C 0.1100(2) -0.6008(7) -0.08504(18) 0.049(2) Uani 1 1 d . . .
H59A H 0.1013 -0.5565 -0.0651 0.059 Uiso 1 1 calc R . .
Mn102 Mn 0.21381(3) 0.16880(11) 0.03798(2) 0.0411(3) Uani 1 1 d . . .
Mn101 Mn 0.34404(3) 0.33718(10) 0.07197(2) 0.0336(3) Uani 1 1 d . . .
P101 P 0.36301(5) 0.25323(18) 0.01752(4) 0.0315(5) Uani 1 1 d . . .
P102 P 0.33619(5) 0.48033(17) 0.02918(4) 0.0330(5) Uani 1 1 d . . .
P103 P 0.35196(5) 0.17971(18) 0.10670(4) 0.0346(5) Uani 1 1 d . . .
P104 P 0.19291(5) 0.2317(2) 0.09004(5) 0.0527(6) Uani 1 1 d . . .
O101 O 0.22324(15) -0.0733(6) 0.05750(13) 0.073 Uani 1 1 d . . .
O102 O 0.31347(14) 0.5049(4) 0.12562(11) 0.051 Uani 1 1 d . . .
O103 O 0.42213(14) 0.4182(5) 0.09310(13) 0.059 Uani 1 1 d . . .
O104 O 0.15346(13) 0.1874(6) 0.10641(11) 0.083 Uani 1 1 d . . .
O105 O 0.22112(13) 0.2058(5) 0.12332(11) 0.060 Uani 1 1 d . . .
O106 O 0.18982(16) 0.3748(5) 0.09099(12) 0.072 Uani 1 1 d . . .
O107 O 0.31428(12) 0.1021(4) 0.11291(10) 0.039 Uani 1 1 d . . .
O108 O 0.38243(12) 0.0769(4) 0.09487(11) 0.046 Uani 1 1 d . . .
O109 O 0.36857(11) 0.2007(4) 0.14687(9) 0.031 Uani 1 1 d . . .
N101 N 0.26252(15) 0.2395(5) 0.05108(12) 0.0362(16) Uani 1 1 d . . .
N102 N 0.22058(16) 0.0308(6) 0.05077(14) 0.0494(17) Uani 1 1 d . . .
C101 C 0.29213(18) 0.2760(6) 0.05889(14) 0.0269(17) Uani 1 1 d . . .
C103 C 0.3919(2) 0.3862(6) 0.08429(17) 0.0410(19) Uani 1 1 d . . .
C102 C 0.32543(19) 0.4337(6) 0.10564(17) 0.0398(18) Uani 1 1 d . . .
C104 C 0.1847(3) -0.0218(9) -0.0221(2) 0.091(3) Uani 1 1 d . . .
H10B H 0.1694 -0.0243 -0.0440 0.137 Uiso 1 1 calc R . .
H10C H 0.1714 -0.0666 -0.0034 0.137 Uiso 1 1 calc R . .
H10D H 0.2099 -0.0578 -0.0265 0.137 Uiso 1 1 calc R . .
C105 C 0.1897(2) 0.1051(8) -0.01073(17) 0.056(2) Uani 1 1 d . . .
C106 C 0.2221(2) 0.1783(9) -0.01875(16) 0.060(3) Uani 1 1 d . . .
H10E H 0.2449 0.1534 -0.0304 0.072 Uiso 1 1 calc R . .
C107 C 0.2139(2) 0.2946(9) -0.0061(2) 0.074(3) Uani 1 1 d . . .
H10F H 0.2303 0.3623 -0.0084 0.089 Uiso 1 1 calc R . .
C108 C 0.1789(3) 0.2945(9) 0.00998(18) 0.076(3) Uani 1 1 d . . .
H10G H 0.1673 0.3618 0.0210 0.091 Uiso 1 1 calc R . .
C109 C 0.1620(2) 0.1750(9) 0.00763(17) 0.069(3) Uani 1 1 d . . .
H10H H 0.1378 0.1497 0.0164 0.082 Uiso 1 1 calc R . .
C110 C 0.12565(15) 0.1347(7) 0.08803(13) 0.079(3) Uani 1 1 d G . .
C111 C 0.1270(2) 0.0114(7) 0.08299(17) 0.134(5) Uani 1 1 d G . .
H11B H 0.1481 -0.0335 0.0920 0.160 Uiso 1 1 calc R . .
C112 C 0.0976(3) -0.0463(6) 0.06479(19) 0.203(10) Uani 1 1 d G . .
H110 H 0.0986 -0.1305 0.0613 0.243 Uiso 1 1 calc R . .
C113 C 0.0668(2) 0.0194(10) 0.05163(16) 0.219(14) Uani 1 1 d G . .
H10K H 0.0467 -0.0200 0.0392 0.263 Uiso 1 1 calc R . .
C114 C 0.06544(14) 0.1427(10) 0.05667(15) 0.213(11) Uani 1 1 d G . .
H10J H 0.0444 0.1876 0.0477 0.256 Uiso 1 1 calc R . .
C115 C 0.0949(2) 0.2003(6) 0.07487(15) 0.111(4) Uani 1 1 d G . .
H10I H 0.0939 0.2846 0.0783 0.134 Uiso 1 1 calc R . .
C116 C 0.21396(15) 0.1357(5) 0.15227(11) 0.065(3) Uani 1 1 d G . .
C117 C 0.21503(15) 0.0113(6) 0.15076(12) 0.079(3) Uani 1 1 d G . .
H12G H 0.2205 -0.0278 0.1289 0.095 Uiso 1 1 calc R . .
C118 C 0.20811(16) -0.0558(5) 0.18121(18) 0.104(4) Uani 1 1 d G . .
H122 H 0.2088 -0.1408 0.1802 0.125 Uiso 1 1 calc R . .
C119 C 0.20012(16) 0.0014(7) 0.21317(13) 0.127(6) Uani 1 1 d G . .
H121 H 0.1954 -0.0445 0.2340 0.152 Uiso 1 1 calc R . .
C120 C 0.19904(17) 0.1258(7) 0.21468(11) 0.130(6) Uani 1 1 d G . .
H12F H 0.1936 0.1649 0.2365 0.156 Uiso 1 1 calc R . .
C121 C 0.20596(17) 0.1929(5) 0.18423(15) 0.094(4) Uani 1 1 d G . .
H119 H 0.2052 0.2780 0.1853 0.113 Uiso 1 1 calc R . .
C122 C 0.18524(18) 0.4393(7) 0.12146(15) 0.093(3) Uani 1 1 d G . .
C123 C 0.21651(13) 0.4852(6) 0.13997(15) 0.079(3) Uani 1 1 d G . .
H12H H 0.2419 0.4675 0.1323 0.095 Uiso 1 1 calc R . .
C124 C 0.21064(17) 0.5570(7) 0.16967(16) 0.099(4) Uani 1 1 d G . .
H12I H 0.2320 0.5883 0.1823 0.118 Uiso 1 1 calc R . .
C125 C 0.1735(2) 0.5828(9) 0.1809(2) 0.209(9) Uani 1 1 d G . .
H12J H 0.1695 0.6319 0.2012 0.251 Uiso 1 1 calc R . .
C126 C 0.14226(15) 0.5370(11) 0.1624(3) 0.47(3) Uani 1 1 d G . .
H12K H 0.1169 0.5546 0.1700 0.568 Uiso 1 1 calc R . .
C127 C 0.14812(15) 0.4652(9) 0.1327(2) 0.238(11) Uani 1 1 d G . .
H12L H 0.1268 0.4339 0.1200 0.285 Uiso 1 1 calc R . .
C128 C 0.31200(19) -0.0108(6) 0.12911(18) 0.0397(19) Uani 1 1 d . . .
C129 C 0.3170(2) -0.0238(7) 0.16531(18) 0.051(2) Uani 1 1 d . . .
H12E H 0.3240 0.0435 0.1794 0.061 Uiso 1 1 calc R . .
C130 C 0.3120(2) -0.1326(6) 0.18074(19) 0.050(2) Uani 1 1 d . . .
H12D H 0.3161 -0.1416 0.2056 0.060 Uiso 1 1 calc R . .
C131 C 0.3014(2) -0.2275(7) 0.16124(18) 0.050(2) Uani 1 1 d . . .
H12B H 0.2981 -0.3032 0.1724 0.060 Uiso 1 1 calc R . .
C132 C 0.2952(2) -0.2166(7) 0.12577(19) 0.059(2) Uani 1 1 d . . .
H12A H 0.2874 -0.2845 0.1124 0.071 Uiso 1 1 calc R . .
C133 C 0.3002(2) -0.1068(7) 0.1089(2) 0.049(2) Uani 1 1 d . . .
H12C H 0.2957 -0.0983 0.0841 0.059 Uiso 1 1 calc R . .
C134 C 0.42020(18) 0.0577(6) 0.10734(15) 0.0328(18) Uani 1 1 d . . .
C135 C 0.4259(2) -0.0326(7) 0.13145(19) 0.059(2) Uani 1 1 d . . .
H14I H 0.4051 -0.0765 0.1414 0.071 Uiso 1 1 calc R . .
C136 C 0.4648(3) -0.0567(9) 0.14079(19) 0.079(3) Uani 1 1 d . . .
H14H H 0.4704 -0.1158 0.1582 0.095 Uiso 1 1 calc R . .
C137 C 0.4941(2) 0.0038(10) 0.1252(2) 0.084(3) Uani 1 1 d . . .
H13I H 0.5199 -0.0146 0.1312 0.101 Uiso 1 1 calc R . .
C138 C 0.4865(2) 0.0908(8) 0.1007(2) 0.074(3) Uani 1 1 d . . .
H13G H 0.5070 0.1333 0.0898 0.089 Uiso 1 1 calc R . .
C139 C 0.44883(19) 0.1173(7) 0.09180(18) 0.047(2) Uani 1 1 d . . .
H13B H 0.4434 0.1776 0.0747 0.057 Uiso 1 1 calc R . .
C140 C 0.35374(19) 0.2851(6) 0.17049(16) 0.0358(18) Uani 1 1 d . . .
C141 C 0.3804(2) 0.3569(7) 0.18801(17) 0.052(2) Uani 1 1 d . . .
H13C H 0.4071 0.3501 0.1833 0.063 Uiso 1 1 calc R . .
C142 C 0.3666(3) 0.4387(7) 0.21262(19) 0.068(3) Uani 1 1 d . . .
H13E H 0.3842 0.4893 0.2248 0.082 Uiso 1 1 calc R . .
C143 C 0.3274(3) 0.4480(8) 0.21975(19) 0.066(3) Uani 1 1 d . . .
H13D H 0.3183 0.5035 0.2370 0.079 Uiso 1 1 calc R . .
C144 C 0.3021(2) 0.3768(7) 0.20183(19) 0.061(3) Uani 1 1 d . . .
H13F H 0.2754 0.3854 0.2062 0.073 Uiso 1 1 calc R . .
C145 C 0.3147(2) 0.2906(7) 0.17689(16) 0.046(2) Uani 1 1 d . . .
H13H H 0.2972 0.2390 0.1651 0.056 Uiso 1 1 calc R . .
C146 C 0.3481(2) 0.3828(7) -0.00926(17) 0.051(2) Uani 1 1 d . . .
H14B H 0.3256 0.3654 -0.0244 0.061 Uiso 1 1 calc R . .
H14C H 0.3693 0.4154 -0.0239 0.061 Uiso 1 1 calc R . .
C147 C 0.41330(18) 0.2335(6) 0.00666(15) 0.0349(18) Uani 1 1 d . . .
C148 C 0.43839(17) 0.3311(7) 0.00748(15) 0.0357(17) Uani 1 1 d . . .
H15B H 0.4289 0.4097 0.0115 0.043 Uiso 1 1 calc R . .
C149 C 0.4781(2) 0.3113(8) 0.00223(18) 0.060(2) Uani 1 1 d . . .
H15D H 0.4953 0.3771 0.0032 0.072 Uiso 1 1 calc R . .
C150 C 0.4918(2) 0.2005(8) -0.00411(17) 0.055(2) Uani 1 1 d . . .
H15E H 0.5186 0.1893 -0.0074 0.066 Uiso 1 1 calc R . .
C151 C 0.4674(2) 0.1030(7) -0.00589(17) 0.049(2) Uani 1 1 d . . .
H15C H 0.4775 0.0257 -0.0110 0.059 Uiso 1 1 calc R . .
C152 C 0.42816(19) 0.1180(7) -0.00021(16) 0.0407(19) Uani 1 1 d . . .
H15F H 0.4114 0.0508 -0.0010 0.049 Uiso 1 1 calc R . .
C153 C 0.33915(17) 0.1221(6) -0.00225(17) 0.0344(17) Uani 1 1 d . . .
C154 C 0.3278(2) 0.0279(7) 0.01848(18) 0.051(2) Uani 1 1 d . . .
H16B H 0.3313 0.0316 0.0435 0.061 Uiso 1 1 calc R . .
C155 C 0.3116(2) -0.0713(8) 0.00356(17) 0.058(2) Uani 1 1 d . . .
H16E H 0.3035 -0.1360 0.0182 0.069 Uiso 1 1 calc R . .
C156 C 0.3068(2) -0.0776(7) -0.03413(17) 0.048(2) Uani 1 1 d . . .
H16C H 0.2960 -0.1471 -0.0448 0.057 Uiso 1 1 calc R . .
C157 C 0.31801(19) 0.0187(7) -0.05508(19) 0.054(2) Uani 1 1 d . . .
H16I H 0.3141 0.0173 -0.0801 0.064 Uiso 1 1 calc R . .
C158 C 0.33507(19) 0.1172(7) -0.03893(15) 0.045(2) Uani 1 1 d . . .
H16H H 0.3440 0.1819 -0.0531 0.054 Uiso 1 1 calc R . .
C159 C 0.29058(19) 0.5471(6) 0.01941(16) 0.0394(19) Uani 1 1 d . . .
C160 C 0.26095(19) 0.5566(7) 0.04482(18) 0.050(2) Uani 1 1 d . . .
H14D H 0.2652 0.5259 0.0680 0.061 Uiso 1 1 calc R . .
C161 C 0.2267(2) 0.6081(7) 0.0372(2) 0.064(2) Uani 1 1 d . . .
H146 H 0.2077 0.6115 0.0553 0.077 Uiso 1 1 calc R . .
C162 C 0.2186(2) 0.6548(7) 0.0049(2) 0.057(2) Uani 1 1 d . . .
H14J H 0.1946 0.6918 0.0000 0.068 Uiso 1 1 calc R . .
C163 C 0.24705(19) 0.6457(7) -0.02057(19) 0.056(2) Uani 1 1 d . . .
H14K H 0.2420 0.6741 -0.0439 0.067 Uiso 1 1 calc R . .
C164 C 0.2822(2) 0.5973(7) -0.01336(17) 0.052(2) Uani 1 1 d . . .
H14E H 0.3014 0.5981 -0.0313 0.062 Uiso 1 1 calc R . .
C165 C 0.36809(19) 0.6044(6) 0.02808(15) 0.0379(18) Uani 1 1 d . . .
C166 C 0.3859(2) 0.6551(7) -0.00173(18) 0.053(2) Uani 1 1 d . . .
H16D H 0.3808 0.6201 -0.0242 0.064 Uiso 1 1 calc R . .
C167 C 0.4100(2) 0.7508(7) -0.0007(2) 0.060(2) Uani 1 1 d . . .
H16G H 0.4218 0.7799 -0.0218 0.072 Uiso 1 1 calc R . .
C168 C 0.4168(2) 0.8039(7) 0.0309(2) 0.070(3) Uani 1 1 d . . .
H16F H 0.4334 0.8714 0.0321 0.084 Uiso 1 1 calc R . .
C169 C 0.3998(3) 0.7604(8) 0.06181(18) 0.077(3) Uani 1 1 d . . .
H16J H 0.4053 0.7973 0.0840 0.093 Uiso 1 1 calc R . .
C170 C 0.3756(2) 0.6668(7) 0.06063(18) 0.066(3) Uani 1 1 d . . .
H15G H 0.3631 0.6415 0.0818 0.080 Uiso 1 1 calc R . .
P5 P 0.09890(6) 0.6125(3) 0.01631(6) 0.0704(8) Uani 1 1 d . . .
F1 F 0.09712(18) 0.7305(6) -0.00665(13) 0.122(2) Uani 1 1 d . . .
F2 F 0.12865(13) 0.5576(6) -0.01097(12) 0.112(2) Uani 1 1 d . . .
F3 F 0.13220(13) 0.6696(7) 0.03964(15) 0.139(3) Uani 1 1 d . . .
F4 F 0.10114(19) 0.4980(6) 0.04011(15) 0.142(3) Uani 1 1 d . . .
F5 F 0.06543(12) 0.5566(5) -0.00721(12) 0.0956(19) Uani 1 1 d . . .
F6 F 0.06795(12) 0.6688(6) 0.04236(11) 0.0975(19) Uani 1 1 d . . .
P105 P -0.16900(6) -0.6456(3) -0.11683(6) 0.0970(12) Uani 1 1 d . . .
F101 F -0.12998(13) -0.6684(9) -0.13587(12) 0.192(4) Uani 1 1 d . . .
F102 F -0.15081(19) -0.5858(15) -0.08504(15) 0.364(11) Uani 1 1 d . . .
F103 F -0.18809(15) -0.6929(6) -0.15095(13) 0.116(2) Uani 1 1 d . . .
F104 F -0.20812(13) -0.6403(7) -0.09814(12) 0.128(3) Uani 1 1 d . . .
F105 F -0.1651(3) -0.7688(12) -0.1016(3) 0.396(12) Uani 1 1 d . . .
F106 F -0.1721(3) -0.5255(8) -0.1343(2) 0.224(5) Uani 1 1 d . . .

loop_
_atom_site_aniso_label
_atom_site_aniso_U_11
_atom_site_aniso_U_22
_atom_site_aniso_U_33
_atom_site_aniso_U_23
_atom_site_aniso_U_13
_atom_site_aniso_U_12
Mn2 0.038 0.054 0.040 -0.001 0.003 0.012
Mn1 0.0300(6) 0.0352(7) 0.0290(5) 0.0028(5) -0.0007(5) -0.0006(6)
P1 0.0330(11) 0.0324(12) 0.0342(10) 0.0030(9) -0.0019(9) -0.0006(9)
P2 0.0315(11) 0.0347(12) 0.0317(10) 0.0024(9) -0.0006(9) -0.0011(9)
P3 0.0354(11) 0.0366(12) 0.0299(10) 0.0024(10) -0.0020(8) -0.0028(10)
P4 0.0358(12) 0.0728(19) 0.0383(12) 0.0023(12) 0.0020(10) 0.0066(12)
O1 0.083(5) 0.088(5) 0.061(4) 0.013(4) 0.019(3) 0.006(4)
O2 0.093(4) 0.053(4) 0.038(3) 0.001(3) -0.013(3) -0.029(3)
O3 0.031(3) 0.077(4) 0.052(3) 0.001(3) 0.013(2) 0.012(3)
O4 0.040(3) 0.069(4) 0.041(3) -0.013(3) -0.010(2) 0.007(3)
O5 0.051(4) 0.109(5) 0.053(3) 0.008(4) 0.018(3) 0.011(4)
O6 0.065(4) 0.058(4) 0.055(3) -0.001(3) -0.024(3) 0.024(3)
O7 0.044(3) 0.034(3) 0.036(3) -0.001(2) -0.004(2) -0.004(3)
O8 0.045(3) 0.050(3) 0.025(2) 0.001(2) 0.003(2) -0.001(3)
O9 0.050(3) 0.049(3) 0.025(3) 0.005(2) -0.011(2) -0.010(3)
N1 0.050(4) 0.043(4) 0.033(3) -0.002(3) -0.001(3) 0.005(4)
N2 0.054(4) 0.071(6) 0.043(4) 0.010(4) 0.021(3) 0.017(4)
C1 0.051(5) 0.022(4) 0.027(4) 0.002(3) -0.004(3) 0.005(4)
C2 0.052(5) 0.030(5) 0.021(4) 0.016(3) 0.004(3) -0.008(4)
C3 0.034(4) 0.041(5) 0.022(4) -0.001(3) -0.005(3) 0.017(4)
C4 0.077(7) 0.091(8) 0.056(5) -0.008(5) 0.033(5) -0.001(6)
C5 0.022(4) 0.067(7) 0.042(5) -0.012(4) 0.006(3) -0.005(5)
C6 0.039(5) 0.113(9) 0.030(4) -0.010(5) -0.002(3) 0.009(6)
C7 0.082(8) 0.045(6) 0.054(5) 0.008(5) 0.023(5) 0.020(6)
C8 0.057(6) 0.097(9) 0.058(6) -0.037(6) 0.039(5) -0.021(6)
C9 0.060(6) 0.080(8) 0.035(4) -0.017(5) 0.016(4) 0.007(5)
C10 0.047(5) 0.073(7) 0.037(4) 0.017(5) -0.011(4) 0.018(6)
C11 0.060(6) 0.070(7) 0.070(6) -0.014(6) -0.024(5) 0.038(6)
C12 0.109(9) 0.102(10) 0.062(6) 0.012(6) -0.021(6) 0.044(8)
C13 0.093(10) 0.177(16) 0.078(8) -0.041(10) -0.002(7) 0.078(11)
C14 0.039(6) 0.115(10) 0.089(7) -0.011(8) 0.012(5) 0.001(7)
C15 0.049(6) 0.146(11) 0.037(5) -0.031(6) -0.008(4) -0.012(7)
C16 0.043(5) 0.106(9) 0.039(5) -0.006(6) 0.018(4) -0.001(6)
C17 0.062(7) 0.119(10) 0.040(5) 0.004(6) 0.000(4) -0.004(7)
C18 0.088(9) 0.149(12) 0.096(9) 0.056(9) 0.035(7) 0.049(8)
C19 0.040(9) 0.52(4) 0.134(14) 0.19(2) 0.022(8) 0.039(14)
C20 0.064(9) 0.58(4) 0.040(7) 0.049(13) -0.038(6) -0.094(14)
C21 0.121(9) 0.251(15) 0.029(5) 0.022(7) -0.017(6) -0.134(10)
C22 0.072(7) 0.057(6) 0.046(5) -0.013(5) -0.022(5) 0.018(6)
C23 0.115(9) 0.047(7) 0.057(6) 0.005(5) -0.002(6) -0.006(6)
C24 0.113(9) 0.105(10) 0.061(6) -0.012(7) -0.012(6) -0.023(8)
C25 0.102(9) 0.088(9) 0.085(8) -0.029(7) -0.069(7) 0.014(8)
C26 0.114(11) 0.110(11) 0.150(11) -0.061(9) -0.030(9) 0.038(9)
C27 0.048(6) 0.117(10) 0.100(7) -0.053(7) -0.033(5) 0.040(6)
C28 0.056(5) 0.026(5) 0.031(4) 0.008(4) -0.013(4) 0.017(4)
C29 0.060(5) 0.035(5) 0.056(5) 0.022(4) 0.020(4) 0.004(4)
C30 0.053(5) 0.063(7) 0.064(6) 0.013(5) 0.025(4) 0.011(5)
C31 0.119(8) 0.035(6) 0.043(5) 0.008(4) 0.003(5) 0.003(6)
C32 0.120(8) 0.046(6) 0.027(4) 0.005(4) -0.024(4) 0.013(6)
C33 0.087(6) 0.054(6) 0.026(4) -0.020(4) -0.006(4) 0.004(5)
C34 0.066(6) 0.035(5) 0.033(4) 0.001(4) -0.006(4) 0.000(4)
C35 0.068(6) 0.048(6) 0.047(5) -0.003(4) -0.014(4) -0.010(5)
C36 0.085(7) 0.057(6) 0.053(5) -0.003(5) -0.022(5) -0.006(5)
C37 0.141(11) 0.096(10) 0.071(8) -0.003(7) -0.029(9) 0.003(10)
C38 0.142(11) 0.076(9) 0.051(6) -0.019(6) 0.003(7) 0.021(9)
C39 0.076(6) 0.080(8) 0.053(6) 0.011(5) 0.035(5) 0.015(6)
C40 0.053(6) 0.066(7) 0.028(4) -0.014(4) -0.011(4) -0.007(5)
C41 0.048(5) 0.069(7) 0.062(6) 0.000(5) -0.007(4) -0.011(5)
C42 0.052(6) 0.097(9) 0.069(6) -0.027(6) 0.006(5) -0.038(7)
C43 0.101(10) 0.104(10) 0.047(6) 0.007(6) -0.005(6) -0.067(9)
C44 0.090(8) 0.087(8) 0.063(6) 0.045(6) -0.035(6) -0.055(8)
C45 0.065(6) 0.052(6) 0.047(5) 0.020(5) -0.014(4) -0.029(5)
C46 0.029(4) 0.033(5) 0.047(4) 0.007(4) 0.005(3) 0.009(4)
C47 0.037(4) 0.051(6) 0.019(3) 0.001(3) -0.002(3) -0.001(4)
C48 0.045(5) 0.077(7) 0.053(5) 0.017(5) 0.004(4) -0.029(5)
C49 0.049(6) 0.072(7) 0.052(5) -0.013(5) -0.026(4) 0.015(5)
C50 0.027(4) 0.071(7) 0.065(5) -0.015(5) -0.006(4) -0.001(5)
C51 0.040(5) 0.073(7) 0.058(5) -0.010(5) 0.020(4) -0.014(5)
C52 0.034(5) 0.047(5) 0.041(4) 0.006(4) -0.008(3) -0.004(4)
C53 0.033(4) 0.033(5) 0.042(4) -0.001(4) 0.012(3) 0.003(4)
C54 0.048(5) 0.071(7) 0.051(5) 0.008(5) -0.002(4) 0.005(5)
C55 0.064(6) 0.066(7) 0.052(5) -0.028(5) 0.000(5) 0.018(5)
C56 0.062(6) 0.058(7) 0.073(7) -0.027(6) 0.025(5) 0.004(5)
C57 0.099(8) 0.040(6) 0.090(8) 0.013(6) 0.016(6) 0.020(6)
C58 0.047(5) 0.046(5) 0.044(4) -0.018(4) -0.010(4) 0.018(4)
C59 0.030(4) 0.056(5) 0.023(4) 0.000(4) -0.004(3) 0.007(4)
C60 0.039(5) 0.066(6) 0.040(5) 0.005(4) 0.002(4) -0.004(4)
C61 0.030(4) 0.062(6) 0.033(4) 0.017(4) 0.005(3) 0.010(4)
C62 0.026(4) 0.051(6) 0.063(5) 0.004(4) 0.003(4) -0.016(4)
C63 0.055(5) 0.057(6) 0.061(6) 0.010(5) 0.004(4) -0.006(5)
C64 0.044(5) 0.053(6) 0.040(4) 0.018(4) 0.000(4) -0.018(4)
C65 0.037(4) 0.034(5) 0.038(4) -0.010(4) -0.001(4) -0.017(4)
C66 0.057(5) 0.045(6) 0.049(5) -0.001(4) -0.009(4) -0.001(4)
C67 0.119(8) 0.078(8) 0.053(6) -0.020(6) -0.015(6) 0.014(7)
C68 0.091(7) 0.047(6) 0.083(7) 0.000(6) -0.040(6) 0.031(5)
C69 0.063(6) 0.063(7) 0.053(5) -0.004(5) -0.035(4) -0.008(5)
C70 0.066(6) 0.043(5) 0.038(5) 0.003(4) -0.018(4) 0.013(5)
Mn102 0.0400(6) 0.0564(8) 0.0269(5) -0.0044(6) -0.0040(5) -0.0024(6)
Mn101 0.0365(6) 0.0385(7) 0.0257(5) -0.0023(6) -0.0014(5) -0.0010(6)
P101 0.0286(10) 0.0425(13) 0.0233(9) -0.0033(9) -0.0002(8) -0.0024(10)
P102 0.0368(11) 0.0370(12) 0.0251(9) 0.0015(9) -0.0041(8) 0.0001(10)
P103 0.0390(11) 0.0375(12) 0.0272(10) -0.0061(9) -0.0054(8) -0.0010(10)
P104 0.0398(13) 0.0884(19) 0.0297(10) -0.0070(11) 0.0001(9) -0.0079(13)
O101 0.074 0.072 0.074 0.006 -0.030 -0.009
O102 0.084 0.039 0.030 -0.006 -0.002 0.014
O103 0.060 0.059 0.057 -0.011 -0.014 0.002
O104 0.040 0.183 0.027 -0.021 0.005 -0.031
O105 0.039 0.113 0.029 -0.001 -0.005 -0.006
O106 0.092 0.086 0.039 -0.012 -0.008 0.014
O107 0.046 0.044 0.026 0.012 -0.008 -0.015
O108 0.045 0.050 0.043 0.001 -0.012 0.010
O109 0.038 0.040 0.016 0.000 -0.007 0.005
N101 0.027(3) 0.059(5) 0.022(3) -0.003(3) 0.001(3) 0.012(3)
N102 0.052(4) 0.057(5) 0.040(3) -0.003(3) -0.006(3) -0.004(3)
C101 0.035(4) 0.031(5) 0.015(3) -0.002(3) 0.012(3) 0.012(4)
C103 0.062(5) 0.028(5) 0.034(4) -0.006(3) -0.014(3) 0.008(4)
C102 0.048(5) 0.029(5) 0.043(4) 0.007(4) -0.006(3) 0.005(4)
C104 0.120(8) 0.111(10) 0.043(5) -0.022(6) -0.009(5) -0.029(7)
C105 0.064(6) 0.080(7) 0.024(4) -0.008(5) -0.009(4) -0.006(6)
C106 0.050(5) 0.111(9) 0.018(4) 0.006(5) 0.001(3) 0.014(6)
C107 0.073(7) 0.085(9) 0.063(6) 0.026(6) -0.024(6) -0.010(7)
C108 0.113(9) 0.082(9) 0.032(5) -0.018(5) -0.024(5) 0.038(7)
C109 0.047(5) 0.132(10) 0.027(4) -0.009(6) -0.008(4) 0.017(6)
C110 0.063(7) 0.126(11) 0.049(5) -0.020(6) 0.022(5) -0.028(7)
C111 0.185(14) 0.097(11) 0.120(10) -0.029(8) 0.081(9) -0.067(10)
C112 0.27(2) 0.199(18) 0.141(14) -0.101(13) 0.104(15) -0.146(19)
C113 0.132(15) 0.39(3) 0.131(13) -0.114(18) 0.072(11) -0.164(18)
C114 0.061(9) 0.51(4) 0.069(8) -0.075(14) 0.028(6) -0.071(14)
C115 0.053(6) 0.225(15) 0.056(6) -0.030(8) 0.022(5) -0.004(9)
C116 0.051(5) 0.118(9) 0.026(4) 0.001(5) 0.011(4) -0.018(6)
C117 0.086(7) 0.097(9) 0.054(6) 0.029(6) 0.018(5) 0.027(7)
C118 0.062(7) 0.141(11) 0.110(9) 0.052(9) 0.015(6) 0.033(7)
C119 0.088(8) 0.234(18) 0.058(7) 0.078(9) 0.024(6) 0.026(10)
C120 0.128(10) 0.207(16) 0.056(7) 0.010(8) 0.038(7) -0.064(11)
C121 0.092(7) 0.121(10) 0.070(6) -0.021(7) 0.022(6) -0.052(7)
C122 0.085(8) 0.118(10) 0.077(7) -0.055(6) -0.011(6) -0.009(7)
C123 0.074(7) 0.119(9) 0.045(5) -0.013(6) 0.023(5) -0.028(6)
C124 0.097(8) 0.117(10) 0.082(7) -0.046(7) -0.012(6) -0.014(7)
C125 0.119(11) 0.34(2) 0.171(13) -0.172(15) 0.071(10) -0.046(13)
C126 0.128(14) 0.72(5) 0.57(4) -0.57(4) 0.18(2) -0.20(2)
C127 0.056(8) 0.33(2) 0.33(2) -0.298(18) 0.053(10) -0.039(10)
C128 0.042(5) 0.025(5) 0.052(5) 0.007(4) -0.013(4) 0.004(4)
C129 0.062(5) 0.056(6) 0.035(4) 0.004(4) -0.003(4) -0.018(5)
C130 0.074(6) 0.034(5) 0.042(5) 0.016(4) 0.006(4) -0.009(5)
C131 0.064(5) 0.046(6) 0.039(5) 0.014(4) 0.002(4) 0.005(5)
C132 0.098(7) 0.031(5) 0.048(5) -0.013(4) 0.015(5) -0.011(5)
C133 0.053(5) 0.047(6) 0.048(5) 0.008(5) 0.005(4) -0.003(4)
C134 0.036(4) 0.049(5) 0.014(3) -0.002(3) 0.006(3) 0.021(4)
C135 0.069(6) 0.059(6) 0.050(5) -0.011(5) 0.005(4) 0.020(5)
C136 0.113(9) 0.093(9) 0.031(5) -0.021(5) -0.006(6) 0.055(7)
C137 0.059(7) 0.153(11) 0.040(5) -0.018(6) -0.015(5) 0.032(7)
C138 0.053(6) 0.107(9) 0.063(6) 0.001(6) -0.008(5) 0.009(6)
C139 0.038(5) 0.058(6) 0.046(5) -0.002(4) -0.011(4) 0.018(4)
C140 0.043(5) 0.031(5) 0.034(4) 0.001(3) -0.002(3) 0.012(4)
C141 0.058(5) 0.052(6) 0.046(5) -0.008(4) -0.006(4) -0.012(5)
C142 0.111(8) 0.046(6) 0.048(5) -0.011(5) -0.010(5) -0.006(6)
C143 0.099(8) 0.051(7) 0.048(5) -0.002(5) 0.008(6) 0.036(6)
C144 0.069(6) 0.061(7) 0.051(5) 0.020(5) 0.008(5) 0.030(5)
C145 0.055(5) 0.064(6) 0.020(4) 0.002(4) 0.014(3) 0.013(5)
C146 0.055(5) 0.064(6) 0.033(4) 0.000(4) -0.007(4) 0.008(4)
C147 0.033(4) 0.049(5) 0.023(4) -0.002(3) 0.004(3) 0.011(4)
C148 0.029(4) 0.048(5) 0.030(4) 0.002(4) 0.002(3) -0.019(4)
C149 0.035(5) 0.090(8) 0.055(5) 0.016(5) -0.004(4) -0.023(5)
C150 0.030(5) 0.095(8) 0.039(5) 0.002(5) -0.008(4) 0.002(6)
C151 0.047(5) 0.060(6) 0.041(5) -0.007(4) -0.004(4) 0.019(5)
C152 0.043(5) 0.049(5) 0.030(4) 0.012(4) 0.004(3) 0.004(4)
C153 0.023(4) 0.038(5) 0.042(4) -0.007(4) 0.012(3) -0.002(3)
C154 0.068(6) 0.048(6) 0.038(4) 0.006(4) -0.009(4) -0.018(5)
C155 0.084(6) 0.063(6) 0.026(4) -0.013(4) 0.012(4) -0.028(5)
C156 0.070(6) 0.037(5) 0.037(4) -0.013(4) 0.004(4) -0.034(4)
C157 0.050(5) 0.066(6) 0.044(5) -0.029(5) 0.001(4) -0.019(5)
C158 0.059(5) 0.059(6) 0.017(4) -0.003(4) 0.000(3) -0.013(4)
C159 0.044(5) 0.042(5) 0.032(4) 0.017(4) -0.006(4) 0.008(4)
C160 0.045(5) 0.065(6) 0.041(5) 0.003(4) 0.000(4) 0.015(5)
C161 0.059(6) 0.073(7) 0.060(6) 0.014(5) 0.004(5) 0.031(5)
C162 0.033(5) 0.042(6) 0.094(6) 0.026(5) -0.008(5) 0.011(4)
C163 0.029(5) 0.082(7) 0.056(5) 0.020(5) -0.011(4) 0.006(5)
C164 0.064(6) 0.058(6) 0.033(4) 0.008(4) 0.004(4) 0.000(5)
C165 0.054(5) 0.042(5) 0.018(4) -0.006(3) -0.002(3) -0.008(4)
C166 0.068(6) 0.055(6) 0.038(4) -0.003(4) -0.002(4) -0.010(5)
C167 0.066(6) 0.040(6) 0.074(6) -0.015(5) 0.017(5) -0.019(5)
C168 0.076(6) 0.029(5) 0.104(7) 0.025(6) -0.010(6) -0.015(5)
C169 0.135(9) 0.067(7) 0.029(4) -0.003(4) -0.011(5) -0.060(7)
C170 0.113(7) 0.046(6) 0.040(5) 0.003(4) 0.025(5) -0.011(6)
P5 0.0478(15) 0.116(3) 0.0478(14) -0.0128(16) -0.0064(12) 0.0157(15)
F1 0.164(6) 0.127(6) 0.074(4) 0.016(4) -0.001(4) -0.008(5)
F2 0.054(3) 0.194(7) 0.089(4) -0.051(4) 0.008(3) 0.018(4)
F3 0.061(3) 0.248(8) 0.107(4) -0.079(5) -0.018(3) 0.024(5)
F4 0.181(7) 0.139(6) 0.107(5) 0.053(5) -0.022(4) 0.033(5)
F5 0.054(3) 0.160(6) 0.073(3) -0.031(3) 0.002(3) -0.002(3)
F6 0.063(3) 0.176(6) 0.053(3) -0.014(3) 0.005(2) 0.036(4)
P105 0.0462(16) 0.201(4) 0.0439(15) 0.037(2) -0.0049(12) -0.023(2)
F101 0.047(3) 0.468(14) 0.061(3) 0.077(6) 0.012(3) 0.010(6)
F102 0.092(5) 0.95(3) 0.048(4) -0.059(10) -0.021(4) -0.138(12)
F103 0.117(5) 0.139(6) 0.091(4) -0.036(4) 0.012(4) -0.047(4)
F104 0.054(3) 0.252(8) 0.079(4) -0.041(4) 0.017(3) -0.045(4)
F105 0.328(15) 0.428(19) 0.431(18) 0.379(17) 0.281(14) 0.284(15)
F106 0.361(14) 0.143(8) 0.169(8) -0.055(7) 0.129(8) -0.083(9)

loop_
_atom_type_symbol
_atom_type_description
_atom_type_scat_dispersion_real
_atom_type_scat_dispersion_imag
_atom_type_scat_source
C C 0.0033 0.0016 'International Tables Vol C Tables 4.2.6.8 and 6.1.1.4'
H H 0.0000 0.0000 'International Tables Vol C Tables 4.2.6.8 and 6.1.1.4'
N N 0.0061 0.0033 'International Tables Vol C Tables 4.2.6.8 and 6.1.1.4'
O O 0.0106 0.0060 'International Tables Vol C Tables 4.2.6.8 and 6.1.1.4'
F F 0.0171 0.0103 'International Tables Vol C Tables 4.2.6.8 and 6.1.1.4'
P P 0.1023 0.0942 'International Tables Vol C Tables 4.2.6.8 and 6.1.1.4'
Mn Mn 0.3368 0.7283 'International Tables Vol C Tables 4.2.6.8 and 6.1.1.4'

loop_
_geom_angle_atom_site_label_1
_geom_angle_atom_site_label_2
_geom_angle_atom_site_label_3
_geom_angle
_geom_angle_site_symmetry_1
_geom_angle_site_symmetry_3
_geom_angle_publ_flag
N2 Mn2 N1 98.9(3) . . ?
N2 Mn2 C6 116.7(4) . . ?
N1 Mn2 C6 91.9(3) . . ?
N2 Mn2 C9 103.1(3) . . ?
N1 Mn2 C9 152.6(3) . . ?
C6 Mn2 C9 63.7(3) . . ?
N2 Mn2 C8 140.5(4) . . ?
N1 Mn2 C8 120.5(4) . . ?
C6 Mn2 C8 62.7(3) . . ?
C9 Mn2 C8 38.6(3) . . ?
N2 Mn2 C5 90.5(3) . . ?
N1 Mn2 C5 126.2(3) . . ?
C6 Mn2 C5 39.1(3) . . ?
C9 Mn2 C5 38.4(3) . . ?
C8 Mn2 C5 64.5(3) . . ?
N2 Mn2 C7 153.4(3) . . ?
N1 Mn2 C7 90.0(3) . . ?
C6 Mn2 C7 37.5(3) . . ?
C9 Mn2 C7 63.2(3) . . ?
C8 Mn2 C7 36.8(3) . . ?
C5 Mn2 C7 64.4(3) . . ?
N2 Mn2 P4 98.6(2) . . ?
N1 Mn2 P4 86.06(17) . . ?
C6 Mn2 P4 144.4(3) . . ?
C9 Mn2 P4 106.4(2) . . ?
C8 Mn2 P4 88.0(2) . . ?
C5 Mn2 P4 144.7(2) . . ?
C7 Mn2 P4 106.9(3) . . ?
C2 Mn1 C3 89.7(3) . . ?
C2 Mn1 C1 90.0(3) . . ?
C3 Mn1 C1 178.7(3) . . ?
C2 Mn1 P3 97.0(2) . . ?
C3 Mn1 P3 87.8(2) . . ?
C1 Mn1 P3 90.93(19) . . ?
C2 Mn1 P2 95.6(2) . . ?
C3 Mn1 P2 94.9(2) . . ?
C1 Mn1 P2 86.38(19) . . ?
P3 Mn1 P2 167.05(8) . . ?
C2 Mn1 P1 168.0(2) . . ?
C3 Mn1 P1 92.1(2) . . ?
C1 Mn1 P1 88.45(19) . . ?
P3 Mn1 P1 94.94(8) . . ?
P2 Mn1 P1 72.35(7) . . ?
C53 P1 C47 102.3(3) . . ?
C53 P1 C46 104.7(3) . . ?
C47 P1 C46 107.7(3) . . ?
C53 P1 Mn1 128.6(2) . . ?
C47 P1 Mn1 117.2(2) . . ?
C46 P1 Mn1 93.6(2) . . ?
C65 P2 C59 102.9(3) . . ?
C65 P2 C46 105.9(3) . . ?
C59 P2 C46 106.5(3) . . ?
C65 P2 Mn1 121.8(2) . . ?
C59 P2 Mn1 122.4(2) . . ?
C46 P2 Mn1 95.0(2) . . ?
O9 P3 O7 104.2(3) . . ?
O9 P3 O8 97.4(2) . . ?
O7 P3 O8 104.2(2) . . ?
O9 P3 Mn1 112.42(17) . . ?
O7 P3 Mn1 115.18(18) . . ?
O8 P3 Mn1 120.9(2) . . ?
O6 P4 O5 102.5(3) . . ?
O6 P4 O4 103.3(3) . . ?
O5 P4 O4 99.8(3) . . ?
O6 P4 Mn2 110.5(2) . . ?
O5 P4 Mn2 118.4(2) . . ?
O4 P4 Mn2 120.1(2) . . ?
C10 O4 P4 124.1(5) . . ?
C16 O5 P4 126.1(5) . . ?
C22 O6 P4 124.6(5) . . ?
C28 O7 P3 125.8(4) . . ?
C34 O8 P3 124.1(4) . . ?
C40 O9 P3 130.8(4) . . ?
C1 N1 Mn2 173.4(6) . . ?
O1 N2 Mn2 171.1(6) . . ?
N1 C1 Mn1 178.7(6) . . ?
O2 C2 Mn1 177.9(7) . . ?
O3 C3 Mn1 175.6(5) . . ?
C9 C5 C6 104.6(8) . . ?
C9 C5 C4 126.9(8) . . ?
C6 C5 C4 128.4(8) . . ?
C9 C5 Mn2 70.4(4) . . ?
C6 C5 Mn2 69.4(4) . . ?
C4 C5 Mn2 126.8(5) . . ?
C7 C6 C5 109.9(7) . . ?
C7 C6 Mn2 72.8(4) . . ?
C5 C6 Mn2 71.5(4) . . ?
C8 C7 C6 108.5(8) . . ?
C8 C7 Mn2 71.1(5) . . ?
C6 C7 Mn2 69.7(5) . . ?
C7 C8 C9 108.5(8) . . ?
C7 C8 Mn2 72.1(5) . . ?
C9 C8 Mn2 70.4(5) . . ?
C5 C9 C8 108.5(8) . . ?
C5 C9 Mn2 71.2(4) . . ?
C8 C9 Mn2 71.1(4) . . ?
C15 C10 C11 123.3(10) . . ?
C15 C10 O4 119.1(10) . . ?
C11 C10 O4 117.7(8) . . ?
C10 C11 C12 118.7(10) . . ?
C13 C12 C11 118.2(12) . . ?
C14 C13 C12 122.9(12) . . ?
C13 C14 C15 117.3(10) . . ?
C10 C15 C14 119.4(11) . . ?
C17 C16 C21 122.8(10) . . ?
C17 C16 O5 120.5(8) . . ?
C21 C16 O5 116.5(10) . . ?
C16 C17 C18 123.5(10) . . ?
C19 C18 C17 117.0(15) . . ?
C18 C19 C20 119.6(15) . . ?
C19 C20 C21 125.8(12) . . ?
C16 C21 C20 111.1(11) . . ?
C23 C22 C27 123.3(9) . . ?
C23 C22 O6 118.5(8) . . ?
C27 C22 O6 117.6(9) . . ?
C22 C23 C24 119.1(10) . . ?
C25 C24 C23 122.8(11) . . ?
C24 C25 C26 118.4(10) . . ?
C25 C26 C27 119.8(11) . . ?
C22 C27 C26 116.1(9) . . ?
C29 C28 C33 120.9(7) . . ?
C29 C28 O7 115.6(6) . . ?
C33 C28 O7 123.5(7) . . ?
C30 C29 C28 117.9(7) . . ?
C29 C30 C31 123.1(8) . . ?
C32 C31 C30 116.7(8) . . ?
C31 C32 C33 123.5(8) . . ?
C32 C33 C28 117.8(7) . . ?
C35 C34 C39 121.6(8) . . ?
C35 C34 O8 124.3(7) . . ?
C39 C34 O8 114.0(7) . . ?
C34 C35 C36 119.7(8) . . ?
C35 C36 C37 116.0(9) . . ?
C38 C37 C36 122.7(11) . . ?
C37 C38 C39 122.3(11) . . ?
C34 C39 C38 117.6(9) . . ?
C45 C40 C41 122.9(9) . . ?
C45 C40 O9 120.0(8) . . ?
C41 C40 O9 116.6(8) . . ?
C40 C41 C42 118.1(9) . . ?
C43 C42 C41 117.2(10) . . ?
C42 C43 C44 123.3(10) . . ?
C43 C44 C45 119.0(10) . . ?
C40 C45 C44 119.3(9) . . ?
P2 C46 P1 97.8(3) . . ?
C52 C47 C48 118.5(6) . . ?
C52 C47 P1 121.0(6) . . ?
C48 C47 P1 120.0(6) . . ?
C49 C48 C47 119.4(8) . . ?
C50 C49 C48 121.5(8) . . ?
C51 C50 C49 118.7(7) . . ?
C50 C51 C52 122.1(8) . . ?
C51 C52 C47 119.7(7) . . ?
C58 C53 C54 116.9(7) . . ?
C58 C53 P1 122.1(5) . . ?
C54 C53 P1 121.0(6) . . ?
C55 C54 C53 120.3(7) . . ?
C56 C55 C54 121.3(8) . . ?
C57 C56 C55 119.3(8) . . ?
C56 C57 C58 122.6(9) . . ?
C57 C58 C53 119.5(7) . . ?
C60 C59 C64 117.6(6) . . ?
C60 C59 P2 122.1(5) . . ?
C64 C59 P2 120.2(5) . . ?
C59 C60 C61 121.3(7) . . ?
C62 C61 C60 119.8(6) . . ?
C61 C62 C63 121.4(7) . . ?
C62 C63 C64 118.6(7) . . ?
C59 C64 C63 121.2(6) . . ?
C70 C65 C66 114.9(7) . . ?
C70 C65 P2 124.2(6) . . ?
C66 C65 P2 120.7(6) . . ?
C65 C66 C67 121.6(7) . . ?
C68 C67 C66 119.5(8) . . ?
C69 C68 C67 120.4(8) . . ?
C68 C69 C70 118.6(7) . . ?
C69 C70 C65 124.7(7) . . ?
N102 Mn102 N101 100.6(3) . . ?
N102 Mn102 C108 148.1(4) . . ?
N101 Mn102 C108 110.9(4) . . ?
N102 Mn102 C109 108.1(4) . . ?
N101 Mn102 C109 149.7(3) . . ?
C108 Mn102 C109 40.0(3) . . ?
N102 Mn102 C105 89.7(3) . . ?
N101 Mn102 C105 134.3(3) . . ?
C108 Mn102 C105 64.6(3) . . ?
C109 Mn102 C105 38.8(3) . . ?
N102 Mn102 C106 108.6(4) . . ?
N101 Mn102 C106 96.6(3) . . ?
C108 Mn102 C106 63.6(3) . . ?
C109 Mn102 C106 65.3(3) . . ?
C105 Mn102 C106 38.8(3) . . ?
N102 Mn102 C107 146.6(4) . . ?
N101 Mn102 C107 85.9(3) . . ?
C108 Mn102 C107 36.8(3) . . ?
C109 Mn102 C107 64.7(3) . . ?
C105 Mn102 C107 64.0(3) . . ?
C106 Mn102 C107 38.1(3) . . ?
N102 Mn102 P104 95.0(2) . . ?
N101 Mn102 P104 86.16(15) . . ?
C108 Mn102 P104 92.4(2) . . ?
C109 Mn102 P104 100.7(2) . . ?
C105 Mn102 P104 137.6(2) . . ?
C106 Mn102 P104 155.2(3) . . ?
C107 Mn102 P104 118.2(3) . . ?
C102 Mn101 C103 88.3(3) . . ?
C102 Mn101 C101 93.0(3) . . ?
C103 Mn101 C101 177.5(3) . . ?
C102 Mn101 P103 96.1(2) . . ?
C103 Mn101 P103 88.5(2) . . ?
C101 Mn101 P103 89.24(18) . . ?
C102 Mn101 P102 92.0(2) . . ?
C103 Mn101 P102 94.5(2) . . ?
C101 Mn101 P102 87.54(18) . . ?
P103 Mn101 P102 171.48(8) . . ?
C102 Mn101 P101 164.3(2) . . ?
C103 Mn101 P101 94.9(2) . . ?
C101 Mn101 P101 84.44(16) . . ?
P103 Mn101 P101 99.42(8) . . ?
P102 Mn101 P101 72.41(7) . . ?
C147 P101 C146 104.1(3) . . ?
C147 P101 C153 104.4(3) . . ?
C146 P101 C153 106.1(3) . . ?
C147 P101 Mn101 121.2(2) . . ?
C146 P101 Mn101 94.9(2) . . ?
C153 P101 Mn101 122.9(2) . . ?
C165 P102 C159 103.0(3) . . ?
C165 P102 C146 107.4(3) . . ?
C159 P102 C146 106.4(3) . . ?
C165 P102 Mn101 119.1(2) . . ?
C159 P102 Mn101 122.8(2) . . ?
C146 P102 Mn101 96.4(2) . . ?
O107 P103 O108 101.2(3) . . ?
O107 P103 O109 103.5(2) . . ?
O108 P103 O109 97.1(2) . . ?
O107 P103 Mn101 114.69(18) . . ?
O108 P103 Mn101 118.79(18) . . ?
O109 P103 Mn101 118.50(18) . . ?
O104 P104 O106 104.1(3) . . ?
O104 P104 O105 99.8(3) . . ?
O106 P104 O105 101.6(3) . . ?
O104 P104 Mn102 122.2(2) . . ?
O106 P104 Mn102 111.1(2) . . ?
O105 P104 Mn102 115.5(2) . . ?
C110 O104 P104 124.6(4) . . ?
C116 O105 P104 127.6(4) . . ?
C122 O106 P104 123.6(5) . . ?
C128 O107 P103 126.9(4) . . ?
C134 O108 P103 128.6(4) . . ?
C140 O109 P103 123.7(4) . . ?
C101 N101 Mn102 176.7(6) . . ?
O101 N102 Mn102 173.7(6) . . ?
N101 C101 Mn101 179.0(6) . . ?
O103 C103 Mn101 178.1(6) . . ?
O102 C102 Mn101 174.2(6) . . ?
C109 C105 C106 109.0(8) . . ?
C109 C105 C104 125.7(9) . . ?
C106 C105 C104 125.2(9) . . ?
C109 C105 Mn102 70.5(4) . . ?
C106 C105 Mn102 71.4(4) . . ?
C104 C105 Mn102 127.5(6) . . ?
C107 C106 C105 107.2(8) . . ?
C107 C106 Mn102 71.6(4) . . ?
C105 C106 Mn102 69.9(4) . . ?
C108 C107 C106 109.2(9) . . ?
C108 C107 Mn102 70.0(5) . . ?
C106 C107 Mn102 70.3(5) . . ?
C107 C108 C109 109.6(9) . . ?
C107 C108 Mn102 73.2(5) . . ?
C109 C108 Mn102 70.1(5) . . ?
C105 C109 C108 104.9(8) . . ?
C105 C109 Mn102 70.6(4) . . ?
C108 C109 Mn102 69.9(5) . . ?
O104 C110 C111 119.0(8) . . ?
O104 C110 C115 120.9(8) . . ?
C111 C110 C115 120.0 . . ?
C112 C111 C110 120.0 . . ?
C111 C112 C113 120.0 . . ?
C114 C113 C112 120.0 . . ?
C115 C114 C113 120.0 . . ?
C114 C115 C110 120.0 . . ?
O105 C116 C117 122.4(5) . . ?
O105 C116 C121 117.6(5) . . ?
C117 C116 C121 120.0 . . ?
C118 C117 C116 120.0 . . ?
C117 C118 C119 120.0 . . ?
C120 C119 C118 120.0 . . ?
C119 C120 C121 120.0 . . ?
C120 C121 C116 120.0 . . ?
O106 C122 C123 121.6(5) . . ?
O106 C122 C127 118.3(5) . . ?
C123 C122 C127 120.0 . . ?
C122 C123 C124 120.0 . . ?
C125 C124 C123 120.0 . . ?
C124 C125 C126 120.0 . . ?
C125 C126 C127 120.0 . . ?
C126 C127 C122 120.0 . . ?
C133 C128 C129 120.1(7) . . ?
C133 C128 O107 118.5(6) . . ?
C129 C128 O107 121.0(6) . . ?
C130 C129 C128 119.9(7) . . ?
C131 C130 C129 120.6(7) . . ?
C130 C131 C132 120.7(8) . . ?
C131 C132 C133 120.5(8) . . ?
C128 C133 C132 118.1(7) . . ?
C139 C134 C135 123.3(7) . . ?
C139 C134 O108 118.3(6) . . ?
C135 C134 O108 117.8(7) . . ?
C134 C135 C136 116.0(8) . . ?
C137 C136 C135 120.9(9) . . ?
C136 C137 C138 120.0(9) . . ?
C137 C138 C139 120.0(9) . . ?
C134 C139 C138 119.7(8) . . ?
C145 C140 C141 123.2(7) . . ?
C145 C140 O109 120.4(6) . . ?
C141 C140 O109 116.4(6) . . ?
C142 C141 C140 117.8(8) . . ?
C141 C142 C143 121.0(9) . . ?
C144 C143 C142 119.5(8) . . ?
C143 C144 C145 121.6(8) . . ?
C140 C145 C144 116.8(8) . . ?
P101 C146 P102 95.6(3) . . ?
C148 C147 C152 119.1(6) . . ?
C148 C147 P101 120.3(6) . . ?
C152 C147 P101 120.4(6) . . ?
C147 C148 C149 119.1(7) . . ?
C150 C149 C148 121.0(8) . . ?
C149 C150 C151 120.9(8) . . ?
C150 C151 C152 120.0(8) . . ?
C151 C152 C147 119.8(7) . . ?
C154 C153 C158 120.5(7) . . ?
C154 C153 P101 120.8(5) . . ?
C158 C153 P101 118.6(5) . . ?
C155 C154 C153 120.6(7) . . ?
C154 C155 C156 119.8(7) . . ?
C157 C156 C155 119.5(7) . . ?
C156 C157 C158 119.0(7) . . ?
C153 C158 C157 120.6(7) . . ?
C164 C159 C160 114.7(6) . . ?
C164 C159 P102 122.5(5) . . ?
C160 C159 P102 122.7(5) . . ?
C161 C160 C159 122.2(7) . . ?
C160 C161 C162 122.6(8) . . ?
C161 C162 C163 116.3(7) . . ?
C164 C163 C162 122.3(7) . . ?
C163 C164 C159 121.8(7) . . ?
C166 C165 C170 114.0(7) . . ?
C166 C165 P102 127.6(5) . . ?
C170 C165 P102 118.2(5) . . ?
C167 C166 C165 124.7(7) . . ?
C168 C167 C166 118.5(8) . . ?
C167 C168 C169 120.5(8) . . ?
C170 C169 C168 120.7(7) . . ?
C169 C170 C165 121.4(7) . . ?
F4 P5 F1 178.1(4) . . ?
F4 P5 F2 91.3(4) . . ?
F1 P5 F2 89.6(4) . . ?
F4 P5 F6 90.2(3) . . ?
F1 P5 F6 88.9(3) . . ?
F2 P5 F6 177.7(3) . . ?
F4 P5 F3 88.6(4) . . ?
F1 P5 F3 89.8(4) . . ?
F2 P5 F3 92.1(3) . . ?
F6 P5 F3 89.7(3) . . ?
F4 P5 F5 92.0(4) . . ?
F1 P5 F5 89.7(3) . . ?
F2 P5 F5 88.1(3) . . ?
F6 P5 F5 90.1(3) . . ?
F3 P5 F5 179.4(5) . . ?
F105 P105 F106 176.4(7) . . ?
F105 P105 F102 93.7(8) . . ?
F106 P105 F102 88.9(8) . . ?
F105 P105 F104 86.6(4) . . ?
F106 P105 F104 95.9(5) . . ?
F102 P105 F104 89.6(4) . . ?
F105 P105 F103 92.5(8) . . ?
F106 P105 F103 84.9(4) . . ?
F102 P105 F103 173.8(8) . . ?
F104 P105 F103 90.7(3) . . ?
F105 P105 F101 87.0(5) . . ?
F106 P105 F101 90.4(5) . . ?
F102 P105 F101 94.0(4) . . ?
F104 P105 F101 172.8(6) . . ?
F103 P105 F101 86.4(4) . . ?

loop_
_geom_bond_atom_site_label_1
_geom_bond_atom_site_label_2
_geom_bond_distance
_geom_bond_site_symmetry_2
_geom_bond_publ_flag
Mn2 N2 1.612(8) . ?
Mn2 N1 1.927(6) . ?
Mn2 C6 2.116(7) . ?
Mn2 C9 2.133(7) . ?
Mn2 C8 2.143(8) . ?
Mn2 C5 2.144(7) . ?
Mn2 C7 2.156(8) . ?
Mn2 P4 2.218(2) . ?
Mn1 C2 1.795(8) . ?
Mn1 C3 1.798(7) . ?
Mn1 C1 1.960(8) . ?
Mn1 P3 2.197(2) . ?
Mn1 P2 2.293(2) . ?
Mn1 P1 2.324(2) . ?
P1 C53 1.789(7) . ?
P1 C47 1.813(7) . ?
P1 C46 1.814(7) . ?
P2 C65 1.784(7) . ?
P2 C59 1.798(7) . ?
P2 C46 1.802(7) . ?
P3 O9 1.587(5) . ?
P3 O7 1.599(5) . ?
P3 O8 1.620(4) . ?
P4 O6 1.572(6) . ?
P4 O5 1.602(5) . ?
P4 O4 1.608(5) . ?
O1 N2 1.210(8) . ?
O2 C2 1.133(7) . ?
O3 C3 1.154(7) . ?
O4 C10 1.427(9) . ?
O5 C16 1.408(10) . ?
O6 C22 1.432(9) . ?
O7 C28 1.433(8) . ?
O8 C34 1.423(8) . ?
O9 C40 1.447(9) . ?
N1 C1 1.180(7) . ?
C4 C5 1.485(11) . ?
C5 C9 1.408(10) . ?
C5 C6 1.425(11) . ?
C6 C7 1.374(11) . ?
C7 C8 1.357(11) . ?
C8 C9 1.412(11) . ?
C10 C15 1.314(10) . ?
C10 C11 1.357(11) . ?
C11 C12 1.361(12) . ?
C12 C13 1.360(14) . ?
C13 C14 1.353(15) . ?
C14 C15 1.390(13) . ?
C16 C17 1.311(12) . ?
C16 C21 1.358(11) . ?
C17 C18 1.395(13) . ?
C18 C19 1.32(2) . ?
C19 C20 1.32(3) . ?
C20 C21 1.45(2) . ?
C22 C23 1.334(11) . ?
C22 C27 1.400(11) . ?
C23 C24 1.378(12) . ?
C24 C25 1.357(13) . ?
C25 C26 1.406(14) . ?
C26 C27 1.442(13) . ?
C28 C29 1.385(9) . ?
C28 C33 1.392(9) . ?
C29 C30 1.369(10) . ?
C30 C31 1.385(9) . ?
C31 C32 1.358(10) . ?
C32 C33 1.376(10) . ?
C34 C35 1.365(9) . ?
C34 C39 1.393(9) . ?
C35 C36 1.405(10) . ?
C36 C37 1.446(13) . ?
C37 C38 1.265(13) . ?
C38 C39 1.393(12) . ?
C40 C45 1.330(10) . ?
C40 C41 1.341(10) . ?
C41 C42 1.447(11) . ?
C42 C43 1.316(13) . ?
C43 C44 1.363(13) . ?
C44 C45 1.370(10) . ?
C47 C52 1.391(9) . ?
C47 C48 1.415(10) . ?
C48 C49 1.379(10) . ?
C49 C50 1.375(10) . ?
C50 C51 1.361(10) . ?
C51 C52 1.379(9) . ?
C53 C58 1.398(9) . ?
C53 C54 1.420(9) . ?
C54 C55 1.364(10) . ?
C55 C56 1.350(11) . ?
C56 C57 1.343(10) . ?
C57 C58 1.369(10) . ?
C59 C60 1.398(8) . ?
C59 C64 1.412(8) . ?
C60 C61 1.402(9) . ?
C61 C62 1.373(9) . ?
C62 C63 1.387(9) . ?
C63 C64 1.413(9) . ?
C65 C70 1.383(9) . ?
C65 C66 1.386(9) . ?
C66 C67 1.409(11) . ?
C67 C68 1.370(10) . ?
C68 C69 1.358(10) . ?
C69 C70 1.372(10) . ?
Mn102 N102 1.631(7) . ?
Mn102 N101 1.935(6) . ?
Mn102 C108 2.134(8) . ?
Mn102 C109 2.137(7) . ?
Mn102 C105 2.138(7) . ?
Mn102 C106 2.157(6) . ?
Mn102 C107 2.174(8) . ?
Mn102 P104 2.204(2) . ?
Mn101 C102 1.785(7) . ?
Mn101 C103 1.814(7) . ?
Mn101 C101 1.994(7) . ?
Mn101 P103 2.208(2) . ?
Mn101 P102 2.285(2) . ?
Mn101 P101 2.348(2) . ?
P101 C147 1.811(6) . ?
P101 C146 1.837(7) . ?
P101 C153 1.840(7) . ?
P102 C165 1.775(7) . ?
P102 C159 1.792(7) . ?
P102 C146 1.857(7) . ?
P103 O107 1.589(4) . ?
P103 O108 1.625(5) . ?
P103 O109 1.635(4) . ?
P104 O104 1.585(5) . ?
P104 O106 1.601(6) . ?
P104 O105 1.618(5) . ?
O101 N102 1.192(7) . ?
O102 C102 1.170(7) . ?
O103 C103 1.161(7) . ?
O104 C110 1.328(6) . ?
O105 C116 1.365(6) . ?
O106 C122 1.363(6) . ?
O107 C128 1.402(7) . ?
O108 C134 1.412(7) . ?
O109 C140 1.394(7) . ?
N101 C101 1.147(7) . ?
C104 C105 1.490(11) . ?
C105 C109 1.421(11) . ?
C105 C106 1.425(11) . ?
C106 C107 1.412(12) . ?
C107 C108 1.362(11) . ?
C108 C109 1.460(12) . ?
C110 C111 1.3900 . ?
C110 C115 1.3900 . ?
C111 C112 1.3900 . ?
C112 C113 1.3900 . ?
C113 C114 1.3900 . ?
C114 C115 1.3900 . ?
C116 C117 1.3900 . ?
C116 C121 1.3900 . ?
C117 C118 1.3900 . ?
C118 C119 1.3900 . ?
C119 C120 1.3900 . ?
C120 C121 1.3900 . ?
C122 C123 1.3900 . ?
C122 C127 1.3900 . ?
C123 C124 1.3900 . ?
C124 C125 1.3900 . ?
C125 C126 1.3900 . ?
C126 C127 1.3900 . ?
C128 C133 1.376(9) . ?
C128 C129 1.381(9) . ?
C129 C130 1.358(9) . ?
C130 C131 1.341(10) . ?
C131 C132 1.357(9) . ?
C132 C133 1.391(10) . ?
C134 C139 1.333(9) . ?
C134 C135 1.370(9) . ?
C135 C136 1.427(11) . ?
C136 C137 1.357(12) . ?
C137 C138 1.364(12) . ?
C138 C139 1.385(9) . ?
C140 C145 1.382(9) . ?
C140 C141 1.392(9) . ?
C141 C142 1.386(10) . ?
C142 C143 1.397(11) . ?
C143 C144 1.364(11) . ?
C144 C145 1.413(10) . ?
C147 C148 1.397(9) . ?
C147 C152 1.413(9) . ?
C148 C149 1.414(9) . ?
C149 C150 1.347(11) . ?
C150 C151 1.381(10) . ?
C151 C152 1.395(9) . ?
C153 C154 1.368(9) . ?
C153 C158 1.389(8) . ?
C154 C155 1.363(9) . ?
C155 C156 1.430(9) . ?
C156 C157 1.389(10) . ?
C157 C158 1.390(9) . ?
C159 C164 1.386(8) . ?
C159 C160 1.411(8) . ?
C160 C161 1.353(9) . ?
C161 C162 1.354(10) . ?
C162 C163 1.383(10) . ?
C163 C164 1.364(9) . ?
C165 C166 1.401(9) . ?
C165 C170 1.433(9) . ?
C166 C167 1.359(10) . ?
C167 C168 1.351(10) . ?
C168 C169 1.392(10) . ?
C169 C170 1.343(10) . ?
P5 F4 1.562(6) . ?
P5 F1 1.576(6) . ?
P5 F2 1.582(5) . ?
P5 F6 1.587(5) . ?
P5 F3 1.588(5) . ?
P5 F5 1.591(5) . ?
P105 F105 1.496(10) . ?
P105 F106 1.496(10) . ?
P105 F102 1.509(8) . ?
P105 F104 1.534(5) . ?
P105 F103 1.539(6) . ?
P105 F101 1.557(6) . ?

loop_
_platon_squeeze_void_nr
_platon_squeeze_void_average_x
_platon_squeeze_void_average_y
_platon_squeeze_void_average_z
_platon_squeeze_void_volume
_platon_squeeze_void_count_electrons
1 0.048 0.531 0.099 263.5 48.0
2 -0.048 0.469 0.599 263.4 47.8
3 0.251 0.470 0.325 243.2 52.4
4 0.249 0.470 0.825 243.1 52.4
5 0.452 0.531 0.599 263.4 47.7
6 0.548 0.469 0.099 263.4 46.9
7 0.751 0.530 0.325 243.2 52.4
8 0.749 0.530 0.825 243.2 52.3
